data_1525518
loop_
_publ_author_name
'Zhukova, T.B.'
'Zaslavskii, A.I.'

_publ_section_title
;
 Crystal structures of the compounds Pb Bi4 Te7, Pb Bi2 T4, Sn Bi4 Te7, Sn
 Bi2 Te4, Sn Sbe Te4, and Ge Bi4 Te7
;
_journal_name_full 'Soviet Physics, Crystallography (= Kristallografiya)'
_journal_page_first 796
_journal_page_last 796
_journal_volume 16
_journal_year 1972
_chemical_formula_sum 'Bi6 Pb3 Te4'
_chemical_name_systematic 'Bi2 Pb Te4'
_space_group_IT_number 166
_symmetry_space_group_name_Hall '-R 3 2"'
_symmetry_space_group_name_H-M 'R -3 m :H'
_cell_angle_alpha 90
_cell_angle_beta 90
_cell_angle_gamma 120
_cell_formula_units_Z 3
_cell_length_a 4.452
_cell_length_b 4.452
_cell_length_c 41.531
_cell_volume 712.875
_citation_journal_id_ASTM SPHCA6
_cod_data_source_file Zhukova_SPHCA6_1972_100.cif
_cod_data_source_block Bi6Pb3Te4
_cod_original_cell_volume 712.8749
_cod_database_code 1525518

loop_
_symmetry_equiv_pos_as_xyz
x,y,z
-y,x-y,z
-x+y,-x,z
y,x,-z
-x,-x+y,-z
x-y,-y,-z
-x,-y,-z
y,-x+y,-z
x-y,x,-z
-y,-x,z
x,x-y,z
-x+y,y,z
x+2/3,y+1/3,z+1/3
-y+2/3,x-y+1/3,z+1/3
-x+y+2/3,-x+1/3,z+1/3
y+2/3,x+1/3,-z+1/3
-x+2/3,-x+y+1/3,-z+1/3
x-y+2/3,-y+1/3,-z+1/3
-x+2/3,-y+1/3,-z+1/3
y+2/3,-x+y+1/3,-z+1/3
x-y+2/3,x+1/3,-z+1/3
-y+2/3,-x+1/3,z+1/3
x+2/3,x-y+1/3,z+1/3
-x+y+2/3,y+1/3,z+1/3
x+1/3,y+2/3,z+2/3
-y+1/3,x-y+2/3,z+2/3
-x+y+1/3,-x+2/3,z+2/3
y+1/3,x+2/3,-z+2/3
-x+1/3,-x+y+2/3,-z+2/3
x-y+1/3,-y+2/3,-z+2/3
-x+1/3,-y+2/3,-z+2/3
y+1/3,-x+y+2/3,-z+2/3
x-y+1/3,x+2/3,-z+2/3
-y+1/3,-x+2/3,z+2/3
x+1/3,x-y+2/3,z+2/3
-x+y+1/3,y+2/3,z+2/3

loop_
_atom_site_label
_atom_site_type_symbol
_atom_site_fract_x
_atom_site_fract_y
_atom_site_fract_z
_atom_site_occupancy
_atom_site_U_iso_or_equiv
Pb2 Pb 0 0 0.4285 1 0.0
Bi1 Bi 0 0 0 2 0.0
Te2 Te 0 0 0.289 1 0.0
Te1 Te 0 0 0.136 1 0.0
Pb1 Pb 0 0 0 1 0.0
Bi2 Bi 0 0 0.4285 2 0.0
